data_4076450
loop_
_publ_author_name
'Lohan, Manja'
'Milde, Bianca'
'Heider, Silvio'
'Speck, J. Matth\"aus'
'Krau\&se, Sabrina'
'Schaarschmidt, Dieter'
'R\"uffer, Tobias'
'Lang, Heinrich'

_publ_section_title
;
 Synthesis, Electrochemistry, Spectroelectrochemistry, and Solid-State
 Structures of Palladium Biferrocenylphosphines and Their Use in C,C
 Cross-Coupling Reactions
;
_journal_issue 6
_journal_name_full Organometallics
_journal_page_first 2310
_journal_paper_doi 10.1021/om201220w
_journal_volume 31
_journal_year 2012
_chemical_formula_moiety 'C64 H54 Cl2 Fe4 P2 Pd, 2(C H2 Cl2)'
_chemical_formula_sum 'C66 H58 Cl6 Fe4 P2 Pd'
_chemical_formula_weight 1455.56
_chemical_name_systematic
;
 ?
;
_space_group_IT_number 2
_symmetry_cell_setting triclinic
_symmetry_space_group_name_Hall '-P 1'
_symmetry_space_group_name_H-M 'P -1'
_atom_sites_solution_hydrogens geom
_atom_sites_solution_primary direct
_atom_sites_solution_secondary difmap
_audit_creation_method SHELXL-97
_cell_angle_alpha 95.707(8)
_cell_angle_beta 97.126(8)
_cell_angle_gamma 113.675(9)
_cell_formula_units_Z 1
_cell_length_a 9.8163(9)
_cell_length_b 11.2358(12)
_cell_length_c 14.9169(14)
_cell_measurement_reflns_used 8503
_cell_measurement_temperature 100
_cell_measurement_theta_max 28.6207
_cell_measurement_theta_min 2.7860
_cell_volume 1474.8(3)
_computing_cell_refinement
;
CrysAlis RED, Oxford Diffraction Ltd.,
Version 1.171.32.5 (release 08-05-2007 CrysAlis171 .NET)
(compiled May  8 2007,13:10:02)
;
_computing_data_collection
;
CrysAlis CCD, Oxford Diffraction Ltd.,
Version 1.171.32.5 (release 08-05-2007 CrysAlis171 .NET)
(compiled May  8 2007,13:10:02)
;
_computing_data_reduction
;
CrysAlis RED, Oxford Diffraction Ltd.,
Version 1.171.32.5 (release 08-05-2007 CrysAlis171 .NET)
(compiled May  8 2007,13:10:02)
;
_computing_structure_refinement 'SHELXL-97 (Sheldrick, 1997)'
_computing_structure_solution 'SHELXS-97 (Sheldrick, 1990)'
_diffrn_ambient_temperature 100
_diffrn_measured_fraction_theta_full 0.991
_diffrn_measured_fraction_theta_max 0.991
_diffrn_measurement_device_type 'Oxford Gemini S'
_diffrn_measurement_method '\w scans'
_diffrn_radiation_monochromator graphite
_diffrn_radiation_source 'fine-focus sealed tube'
_diffrn_radiation_type MoK\a
_diffrn_radiation_wavelength 0.71073
_diffrn_reflns_av_R_equivalents 0.0275
_diffrn_reflns_av_sigmaI/netI 0.0406
_diffrn_reflns_limit_h_max 12
_diffrn_reflns_limit_h_min -12
_diffrn_reflns_limit_k_max 13
_diffrn_reflns_limit_k_min -13
_diffrn_reflns_limit_l_max 18
_diffrn_reflns_limit_l_min -18
_diffrn_reflns_number 14551
_diffrn_reflns_theta_full 26.00
_diffrn_reflns_theta_max 26.00
_diffrn_reflns_theta_min 2.79
_diffrn_standards_decay_% 0
_diffrn_standards_interval_count 50
_diffrn_standards_interval_time 10
_diffrn_standards_number 2
_exptl_absorpt_coefficient_mu 1.628
_exptl_absorpt_correction_T_max 1.00000
_exptl_absorpt_correction_T_min 0.74925
_exptl_absorpt_correction_type multi-scan
_exptl_absorpt_process_details
;
CrysAlis RED, Oxford Diffraction Ltd.,
Version 1.171.32.5 (release 08-05-2007 CrysAlis171 .NET)
(compiled May  8 2007,13:10:02)
Empirical absorption correction using spherical harmonics,
 implemented in SCALE3 ABSPACK scaling algorithm.
;
_exptl_crystal_colour red
_exptl_crystal_density_diffrn 1.639
_exptl_crystal_density_method 'not measured'
_exptl_crystal_description block
_exptl_crystal_F_000 736
_exptl_crystal_size_max 0.38
_exptl_crystal_size_mid 0.30
_exptl_crystal_size_min 0.30
_refine_diff_density_max 0.679
_refine_diff_density_min -0.638
_refine_diff_density_rms 0.077
_refine_ls_extinction_method none
_refine_ls_goodness_of_fit_ref 0.993
_refine_ls_hydrogen_treatment constr
_refine_ls_matrix_type full
_refine_ls_number_parameters 386
_refine_ls_number_reflns 5747
_refine_ls_number_restraints 0
_refine_ls_restrained_S_all 0.993
_refine_ls_R_factor_all 0.0412
_refine_ls_R_factor_gt 0.0283
_refine_ls_shift/su_max 0.001
_refine_ls_shift/su_mean 0.000
_refine_ls_structure_factor_coef Fsqd
_refine_ls_weighting_details 'calc w=1/[\s^2^(Fo^2^)+(0.0413P)^2^+0.0000P] where P=(Fo^2^+2Fc^2^)/3'
_refine_ls_weighting_scheme calc
_refine_ls_wR_factor_gt 0.0661
_refine_ls_wR_factor_ref 0.0699
_reflns_number_gt 4471
_reflns_number_total 5747
_reflns_threshold_expression >2sigma(I)
_cod_data_source_file om201220w_si_001.cif
_cod_data_source_block exp_008
_cod_original_cell_volume 1474.8(2)
_cod_database_code 4076450

loop_
_symmetry_equiv_pos_as_xyz
'x, y, z'
'-x, -y, -z'

loop_
_atom_site_label
_atom_site_type_symbol
_atom_site_fract_x
_atom_site_fract_y
_atom_site_fract_z
_atom_site_U_iso_or_equiv
_atom_site_adp_type
_atom_site_occupancy
_atom_site_symmetry_multiplicity
_atom_site_calc_flag
_atom_site_refinement_flags
_atom_site_disorder_assembly
_atom_site_disorder_group
C1 C 0.1773(3) 0.8193(2) 0.03074(19) 0.0241(6) Uani 1 1 d . . .
H1 H 0.2202 0.7937 -0.0155 0.029 Uiso 1 1 calc R . .
C2 C 0.0668(3) 0.8716(2) 0.01965(19) 0.0241(6) Uani 1 1 d . . .
H2 H 0.0243 0.8858 -0.0352 0.029 Uiso 1 1 calc R . .
C3 C 0.0337(3) 0.8978(3) 0.1073(2) 0.0301(7) Uani 1 1 d . . .
H3 H -0.0346 0.9327 0.1199 0.036 Uiso 1 1 calc R . .
C4 C 0.1209(3) 0.8624(3) 0.1720(2) 0.0335(7) Uani 1 1 d . . .
H4 H 0.1206 0.8696 0.2346 0.040 Uiso 1 1 calc R . .
C5 C 0.2096(3) 0.8136(3) 0.1248(2) 0.0294(7) Uani 1 1 d . . .
H5 H 0.2776 0.7831 0.1513 0.035 Uiso 1 1 calc R . .
C6 C 0.4578(2) 1.1247(2) 0.07312(17) 0.0194(6) Uani 1 1 d . . .
H6 H 0.5040 1.1032 0.0272 0.023 Uiso 1 1 calc R . .
C7 C 0.3504(3) 1.1800(2) 0.06251(18) 0.0220(6) Uani 1 1 d . . .
H7 H 0.3145 1.2010 0.0084 0.026 Uiso 1 1 calc R . .
C8 C 0.3075(3) 1.1976(2) 0.14833(18) 0.0235(6) Uani 1 1 d . . .
H8 H 0.2390 1.2323 0.1606 0.028 Uiso 1 1 calc R . .
C9 C 0.3879(3) 1.1528(2) 0.21230(18) 0.0225(6) Uani 1 1 d . . .
H9 H 0.3803 1.1528 0.2738 0.027 Uiso 1 1 calc R . .
C10 C 0.4821(2) 1.1078(2) 0.16669(17) 0.0176(5) Uani 1 1 d . . .
C11 C 0.5741(2) 1.0448(2) 0.20690(16) 0.0169(5) Uani 1 1 d . . .
C12 C 0.5781(2) 1.0146(2) 0.29763(17) 0.0175(5) Uani 1 1 d . . .
H12 H 0.5258 1.0340 0.3405 0.021 Uiso 1 1 calc R . .
C13 C 0.6753(2) 0.9499(2) 0.31163(17) 0.0174(5) Uani 1 1 d . . .
H13 H 0.6977 0.9198 0.3649 0.021 Uiso 1 1 calc R . .
C14 C 0.7321(3) 0.9397(2) 0.22974(17) 0.0182(5) Uani 1 1 d . . .
H14 H 0.7981 0.9011 0.2199 0.022 Uiso 1 1 calc R . .
C15 C 0.6711(2) 0.9985(2) 0.16518(17) 0.0177(5) Uani 1 1 d . . .
H15 H 0.6908 1.0055 0.1061 0.021 Uiso 1 1 calc R . .
C16 C 0.8676(3) 1.3290(2) 0.26946(17) 0.0214(6) Uani 1 1 d . . .
H16 H 0.8148 1.3675 0.2360 0.026 Uiso 1 1 calc R . .
C17 C 0.8652(2) 1.3123(2) 0.36230(17) 0.0180(5) Uani 1 1 d . . .
H17 H 0.8103 1.3382 0.4003 0.022 Uiso 1 1 calc R . .
C18 C 0.9621(2) 1.2486(2) 0.38787(16) 0.0148(5) Uani 1 1 d . . .
C19 C 1.0227(2) 1.2251(2) 0.30839(17) 0.0189(5) Uani 1 1 d . . .
H19 H 1.0877 1.1840 0.3047 0.023 Uiso 1 1 calc R . .
C20 C 0.9654(3) 1.2761(3) 0.23646(18) 0.0223(6) Uani 1 1 d . . .
H20 H 0.9880 1.2751 0.1777 0.027 Uiso 1 1 calc R . .
C21 C 0.8673(2) 1.2441(2) 0.55940(16) 0.0154(5) Uani 1 1 d . . .
C22 C 0.7125(3) 1.1707(2) 0.52735(17) 0.0202(6) Uani 1 1 d . . .
H22 H 0.6799 1.1021 0.4782 0.024 Uiso 1 1 calc R . .
C23 C 0.6077(3) 1.1987(3) 0.56766(18) 0.0235(6) Uani 1 1 d . . .
H23 H 0.5051 1.1515 0.5443 0.028 Uiso 1 1 calc R . .
C24 C 0.6556(3) 1.2977(3) 0.6433(2) 0.0293(7) Uani 1 1 d . . .
H24 H 0.5848 1.3149 0.6717 0.035 Uiso 1 1 calc R . .
C25 C 0.8066(3) 1.3697(3) 0.6761(2) 0.0298(7) Uani 1 1 d . . .
H25 H 0.8381 1.4361 0.7266 0.036 Uiso 1 1 calc R . .
C26 C 0.9133(3) 1.3442(2) 0.63427(18) 0.0216(6) Uani 1 1 d . . .
H26 H 1.0158 1.3944 0.6565 0.026 Uiso 1 1 calc R . .
C27 C 1.1823(2) 1.3357(2) 0.55652(17) 0.0167(5) Uani 1 1 d . . .
C28 C 1.2628(3) 1.4454(2) 0.51895(19) 0.0217(6) Uani 1 1 d . . .
H28 H 1.2257 1.4549 0.4609 0.026 Uiso 1 1 calc R . .
C29 C 1.3994(3) 1.5412(3) 0.5683(2) 0.0298(7) Uani 1 1 d . . .
H29 H 1.4540 1.6144 0.5429 0.036 Uiso 1 1 calc R . .
C30 C 1.4536(3) 1.5283(3) 0.6541(2) 0.0341(8) Uani 1 1 d . . .
H30 H 1.5448 1.5930 0.6867 0.041 Uiso 1 1 calc R . .
C31 C 1.3738(3) 1.4196(3) 0.6929(2) 0.0316(7) Uani 1 1 d . . .
H31 H 1.4104 1.4116 0.7516 0.038 Uiso 1 1 calc R . .
C32 C 1.2393(3) 1.3232(3) 0.64338(18) 0.0252(6) Uani 1 1 d . . .
H32 H 1.1864 1.2491 0.6685 0.030 Uiso 1 1 calc R . .
Cl1 Cl 1.20786(6) 1.07528(6) 0.42955(4) 0.02117(15) Uani 1 1 d . . .
Fe1 Fe 0.25857(4) 1.00358(3) 0.10816(2) 0.01719(10) Uani 1 1 d . . .
Fe2 Fe 0.79203(3) 1.13328(3) 0.28019(2) 0.01504(9) Uani 1 1 d . . .
Pd1 Pd 1.0000 1.0000 0.5000 0.01395(8) Uani 1 2 d S . .
P1 P 0.99987(6) 1.20781(6) 0.49920(4) 0.01454(14) Uani 1 1 d . . .
C33 C 0.1643(7) 0.4735(7) 0.9869(7) 0.080(2) Uani 0.636(5) 1 d P A 1
H33A H 0.0855 0.3845 0.9719 0.096 Uiso 0.636(5) 1 calc PR A 1
H33B H 0.1158 0.5336 0.9871 0.096 Uiso 0.636(5) 1 calc PR A 1
Cl2 Cl 0.2681(3) 0.4952(2) 1.09883(13) 0.0766(8) Uani 0.636(5) 1 d P A 1
Cl3 Cl 0.2712(4) 0.4997(4) 0.90640(19) 0.1379(16) Uani 0.636(5) 1 d P A 1
C34 C 0.3657(11) 0.5196(10) 0.9839(8) 0.065(4) Uani 0.364(5) 1 d P A 2
H34A H 0.3975 0.4490 0.9901 0.078 Uiso 0.364(5) 1 calc PR A 2
H34B H 0.4351 0.5807 0.9516 0.078 Uiso 0.364(5) 1 calc PR A 2
Cl5 Cl 0.1831(5) 0.4511(4) 0.9148(3) 0.1070(18) Uani 0.364(5) 1 d P A 2
Cl4 Cl 0.3834(10) 0.5938(9) 1.0827(3) 0.155(4) Uani 0.364(5) 1 d P A 2

loop_
_atom_site_aniso_label
_atom_site_aniso_U_11
_atom_site_aniso_U_22
_atom_site_aniso_U_33
_atom_site_aniso_U_23
_atom_site_aniso_U_13
_atom_site_aniso_U_12
C1 0.0201(12) 0.0174(14) 0.0285(16) 0.0003(12) 0.0018(11) 0.0030(11)
C2 0.0153(12) 0.0254(15) 0.0238(15) 0.0027(12) -0.0030(10) 0.0028(11)
C3 0.0196(13) 0.0343(17) 0.0349(18) 0.0077(14) 0.0092(12) 0.0081(12)
C4 0.0357(15) 0.0331(17) 0.0241(16) 0.0113(13) 0.0093(13) 0.0042(13)
C5 0.0266(13) 0.0184(14) 0.0352(17) 0.0127(13) -0.0057(12) 0.0028(11)
C6 0.0152(11) 0.0212(14) 0.0182(14) 0.0039(11) 0.0009(10) 0.0044(10)
C7 0.0220(12) 0.0203(14) 0.0213(15) 0.0036(11) -0.0020(11) 0.0082(11)
C8 0.0225(12) 0.0239(14) 0.0250(15) -0.0021(12) 0.0002(11) 0.0130(11)
C9 0.0248(13) 0.0259(15) 0.0146(14) -0.0030(11) -0.0015(10) 0.0112(11)
C10 0.0154(11) 0.0168(13) 0.0150(13) -0.0038(10) -0.0035(10) 0.0044(10)
C11 0.0149(11) 0.0193(13) 0.0118(13) 0.0003(10) -0.0021(9) 0.0042(10)
C12 0.0139(11) 0.0193(14) 0.0148(13) -0.0003(11) 0.0016(10) 0.0034(10)
C13 0.0158(11) 0.0180(13) 0.0166(13) 0.0027(11) 0.0003(10) 0.0060(10)
C14 0.0184(11) 0.0198(13) 0.0166(14) 0.0000(11) 0.0007(10) 0.0096(10)
C15 0.0161(11) 0.0216(13) 0.0128(13) -0.0002(10) 0.0010(10) 0.0064(10)
C16 0.0229(12) 0.0189(14) 0.0179(14) 0.0037(11) -0.0033(10) 0.0061(11)
C17 0.0147(11) 0.0176(13) 0.0192(14) 0.0014(11) 0.0002(10) 0.0053(10)
C18 0.0121(11) 0.0159(12) 0.0136(13) 0.0011(10) 0.0001(9) 0.0040(9)
C19 0.0141(11) 0.0246(14) 0.0158(13) 0.0017(11) 0.0014(10) 0.0065(10)
C20 0.0173(12) 0.0281(15) 0.0144(14) 0.0059(11) 0.0015(10) 0.0021(11)
C21 0.0184(11) 0.0175(13) 0.0150(13) 0.0065(10) 0.0051(10) 0.0106(10)
C22 0.0207(12) 0.0264(15) 0.0150(13) 0.0054(11) 0.0023(10) 0.0112(11)
C23 0.0196(12) 0.0294(15) 0.0261(15) 0.0132(13) 0.0091(11) 0.0118(11)
C24 0.0301(14) 0.0271(16) 0.0426(19) 0.0134(14) 0.0234(13) 0.0176(13)
C25 0.0374(15) 0.0180(14) 0.0336(17) -0.0004(12) 0.0187(13) 0.0088(12)
C26 0.0218(12) 0.0190(14) 0.0236(15) 0.0034(11) 0.0079(11) 0.0071(11)
C27 0.0162(11) 0.0187(13) 0.0163(13) -0.0034(10) -0.0006(10) 0.0108(10)
C28 0.0171(12) 0.0273(15) 0.0221(15) 0.0002(12) 0.0021(10) 0.0120(11)
C29 0.0190(13) 0.0215(15) 0.047(2) -0.0031(13) 0.0034(13) 0.0098(11)
C30 0.0203(13) 0.0267(16) 0.049(2) -0.0177(14) -0.0128(13) 0.0139(12)
C31 0.0342(15) 0.0396(18) 0.0227(16) -0.0117(13) -0.0131(12) 0.0261(14)
C32 0.0270(13) 0.0293(15) 0.0212(15) 0.0003(12) -0.0031(11) 0.0167(12)
Cl1 0.0202(3) 0.0262(3) 0.0220(3) 0.0070(3) 0.0085(3) 0.0127(3)
Fe1 0.01459(17) 0.0212(2) 0.0150(2) 0.00280(15) 0.00031(14) 0.00743(15)
Fe2 0.01330(16) 0.0193(2) 0.01164(19) 0.00215(15) 0.00024(13) 0.00656(14)
Pd1 0.01370(13) 0.01851(15) 0.01060(14) 0.00089(11) 0.00103(10) 0.00838(11)
P1 0.0137(3) 0.0189(3) 0.0113(3) 0.0004(3) 0.0002(2) 0.0082(3)
C33 0.062(4) 0.047(4) 0.115(8) 0.022(4) 0.012(5) 0.007(3)
Cl2 0.143(2) 0.0794(15) 0.0479(11) 0.0275(9) 0.0400(11) 0.0766(15)
Cl3 0.132(3) 0.251(4) 0.095(2) 0.112(2) 0.062(2) 0.114(3)
C34 0.060(6) 0.047(6) 0.065(8) 0.017(6) -0.020(6) 0.007(5)
Cl5 0.064(2) 0.127(3) 0.053(2) 0.000(2) 0.0161(19) -0.036(2)
Cl4 0.218(8) 0.257(10) 0.071(3) -0.002(4) -0.014(4) 0.201(8)

loop_
_atom_type_symbol
_atom_type_description
_atom_type_scat_dispersion_real
_atom_type_scat_dispersion_imag
_atom_type_scat_source
C C 0.0033 0.0016 'International Tables Vol C Tables 4.2.6.8 and 6.1.1.4'
H H 0.0000 0.0000 'International Tables Vol C Tables 4.2.6.8 and 6.1.1.4'
Cl Cl 0.1484 0.1585 'International Tables Vol C Tables 4.2.6.8 and 6.1.1.4'
Fe Fe 0.3463 0.8444 'International Tables Vol C Tables 4.2.6.8 and 6.1.1.4'
Pd Pd -0.9988 1.0072 'International Tables Vol C Tables 4.2.6.8 and 6.1.1.4'
P P 0.1023 0.0942 'International Tables Vol C Tables 4.2.6.8 and 6.1.1.4'

loop_
_geom_angle_atom_site_label_1
_geom_angle_atom_site_label_2
_geom_angle_atom_site_label_3
_geom_angle
_geom_angle_site_symmetry_1
_geom_angle_site_symmetry_3
C5 C1 C2 107.4(2) . .
C5 C1 Fe1 69.19(15) . .
C2 C1 Fe1 69.83(15) . .
C5 C1 H1 126.3 . .
C2 C1 H1 126.3 . .
Fe1 C1 H1 126.3 . .
C3 C2 C1 107.7(2) . .
C3 C2 Fe1 69.15(15) . .
C1 C2 Fe1 69.62(14) . .
C3 C2 H2 126.2 . .
C1 C2 H2 126.2 . .
Fe1 C2 H2 126.6 . .
C4 C3 C2 108.6(3) . .
C4 C3 Fe1 69.67(15) . .
C2 C3 Fe1 70.40(14) . .
C4 C3 H3 125.7 . .
C2 C3 H3 125.7 . .
Fe1 C3 H3 125.8 . .
C3 C4 C5 107.8(3) . .
C3 C4 Fe1 70.10(15) . .
C5 C4 Fe1 69.74(15) . .
C3 C4 H4 126.1 . .
C5 C4 H4 126.1 . .
Fe1 C4 H4 125.6 . .
C1 C5 C4 108.5(2) . .
C1 C5 Fe1 70.45(14) . .
C4 C5 Fe1 69.51(16) . .
C1 C5 H5 125.8 . .
C4 C5 H5 125.8 . .
Fe1 C5 H5 125.9 . .
C7 C6 C10 108.1(2) . .
C7 C6 Fe1 69.53(13) . .
C10 C6 Fe1 69.60(13) . .
C7 C6 H6 126.0 . .
C10 C6 H6 126.0 . .
Fe1 C6 H6 126.5 . .
C8 C7 C6 108.4(2) . .
C8 C7 Fe1 69.53(15) . .
C6 C7 Fe1 69.81(14) . .
C8 C7 H7 125.8 . .
C6 C7 H7 125.8 . .
Fe1 C7 H7 126.4 . .
C7 C8 C9 107.8(2) . .
C7 C8 Fe1 69.95(15) . .
C9 C8 Fe1 69.15(15) . .
C7 C8 H8 126.1 . .
C9 C8 H8 126.1 . .
Fe1 C8 H8 126.4 . .
C8 C9 C10 108.8(2) . .
C8 C9 Fe1 70.07(14) . .
C10 C9 Fe1 70.33(14) . .
C8 C9 H9 125.6 . .
C10 C9 H9 125.6 . .
Fe1 C9 H9 125.6 . .
C9 C10 C6 107.0(2) . .
C9 C10 C11 125.8(2) . .
C6 C10 C11 127.0(2) . .
C9 C10 Fe1 68.71(13) . .
C6 C10 Fe1 69.57(13) . .
C11 C10 Fe1 122.37(16) . .
C12 C11 C15 107.0(2) . .
C12 C11 C10 124.5(2) . .
C15 C11 C10 128.4(2) . .
C12 C11 Fe2 69.30(13) . .
C15 C11 Fe2 68.95(13) . .
C10 C11 Fe2 128.24(17) . .
C13 C12 C11 108.7(2) . .
C13 C12 Fe2 69.69(13) . .
C11 C12 Fe2 70.11(13) . .
C13 C12 H12 125.6 . .
C11 C12 H12 125.6 . .
Fe2 C12 H12 126.2 . .
C14 C13 C12 107.7(2) . .
C14 C13 Fe2 69.53(14) . .
C12 C13 Fe2 69.78(13) . .
C14 C13 H13 126.2 . .
C12 C13 H13 126.2 . .
Fe2 C13 H13 126.1 . .
C13 C14 C15 108.4(2) . .
C13 C14 Fe2 69.98(14) . .
C15 C14 Fe2 69.63(14) . .
C13 C14 H14 125.8 . .
C15 C14 H14 125.8 . .
Fe2 C14 H14 126.1 . .
C14 C15 C11 108.2(2) . .
C14 C15 Fe2 69.65(13) . .
C11 C15 Fe2 70.31(13) . .
C14 C15 H15 125.9 . .
C11 C15 H15 125.9 . .
Fe2 C15 H15 125.7 . .
C17 C16 C20 107.9(2) . .
C17 C16 Fe2 69.72(14) . .
C20 C16 Fe2 69.52(14) . .
C17 C16 H16 126.0 . .
C20 C16 H16 126.0 . .
Fe2 C16 H16 126.3 . .
C16 C17 C18 108.5(2) . .
C16 C17 Fe2 69.80(14) . .
C18 C17 Fe2 69.77(14) . .
C16 C17 H17 125.8 . .
C18 C17 H17 125.8 . .
Fe2 C17 H17 126.2 . .
C19 C18 C17 107.2(2) . .
C19 C18 P1 126.95(18) . .
C17 C18 P1 125.86(19) . .
C19 C18 Fe2 68.92(13) . .
C17 C18 Fe2 69.16(13) . .
P1 C18 Fe2 127.39(12) . .
C20 C19 C18 107.8(2) . .
C20 C19 Fe2 69.80(13) . .
C18 C19 Fe2 70.00(12) . .
C20 C19 H19 126.1 . .
C18 C19 H19 126.1 . .
Fe2 C19 H19 125.7 . .
C19 C20 C16 108.6(2) . .
C19 C20 Fe2 69.45(13) . .
C16 C20 Fe2 69.73(14) . .
C19 C20 H20 125.7 . .
C16 C20 H20 125.7 . .
Fe2 C20 H20 126.7 . .
C26 C21 C22 118.6(2) . .
C26 C21 P1 122.89(18) . .
C22 C21 P1 118.53(19) . .
C23 C22 C21 120.8(2) . .
C23 C22 H22 119.6 . .
C21 C22 H22 119.6 . .
C22 C23 C24 119.8(2) . .
C22 C23 H23 120.1 . .
C24 C23 H23 120.1 . .
C25 C24 C23 120.2(2) . .
C25 C24 H24 119.9 . .
C23 C24 H24 119.9 . .
C24 C25 C26 120.3(3) . .
C24 C25 H25 119.8 . .
C26 C25 H25 119.8 . .
C21 C26 C25 120.3(2) . .
C21 C26 H26 119.8 . .
C25 C26 H26 119.8 . .
C28 C27 C32 119.3(2) . .
C28 C27 P1 123.17(19) . .
C32 C27 P1 117.46(19) . .
C27 C28 C29 119.8(2) . .
C27 C28 H28 120.1 . .
C29 C28 H28 120.1 . .
C30 C29 C28 120.3(3) . .
C30 C29 H29 119.9 . .
C28 C29 H29 119.9 . .
C29 C30 C31 120.6(2) . .
C29 C30 H30 119.7 . .
C31 C30 H30 119.7 . .
C32 C31 C30 119.2(3) . .
C32 C31 H31 120.4 . .
C30 C31 H31 120.4 . .
C31 C32 C27 120.7(3) . .
C31 C32 H32 119.6 . .
C27 C32 H32 119.6 . .
C9 Fe1 C4 103.74(11) . .
C9 Fe1 C5 119.70(11) . .
C4 Fe1 C5 40.74(11) . .
C9 Fe1 C8 40.78(10) . .
C4 Fe1 C8 120.60(12) . .
C5 Fe1 C8 156.14(11) . .
C9 Fe1 C3 120.59(11) . .
C4 Fe1 C3 40.22(11) . .
C5 Fe1 C3 67.90(11) . .
C8 Fe1 C3 107.57(11) . .
C9 Fe1 C7 68.34(10) . .
C4 Fe1 C7 158.41(12) . .
C5 Fe1 C7 160.66(11) . .
C8 Fe1 C7 40.52(10) . .
C3 Fe1 C7 125.24(11) . .
C9 Fe1 C6 68.53(10) . .
C4 Fe1 C6 157.00(11) . .
C5 Fe1 C6 122.88(11) . .
C8 Fe1 C6 68.48(10) . .
C3 Fe1 C6 162.23(11) . .
C7 Fe1 C6 40.66(10) . .
C9 Fe1 C10 40.96(10) . .
C4 Fe1 C10 119.32(11) . .
C5 Fe1 C10 105.10(10) . .
C8 Fe1 C10 68.87(10) . .
C3 Fe1 C10 155.63(11) . .
C7 Fe1 C10 68.65(10) . .
C6 Fe1 C10 40.83(9) . .
C9 Fe1 C1 156.90(10) . .
C4 Fe1 C1 68.32(12) . .
C5 Fe1 C1 40.36(11) . .
C8 Fe1 C1 161.86(11) . .
C3 Fe1 C1 68.13(11) . .
C7 Fe1 C1 126.50(11) . .
C6 Fe1 C1 109.90(10) . .
C10 Fe1 C1 122.56(10) . .
C9 Fe1 C2 158.38(10) . .
C4 Fe1 C2 68.01(11) . .
C5 Fe1 C2 67.90(11) . .
C8 Fe1 C2 124.86(11) . .
C3 Fe1 C2 40.45(11) . .
C7 Fe1 C2 111.64(10) . .
C6 Fe1 C2 126.57(10) . .
C10 Fe1 C2 160.58(10) . .
C1 Fe1 C2 40.56(10) . .
C19 Fe2 C15 123.77(10) . .
C19 Fe2 C14 107.57(10) . .
C15 Fe2 C14 40.72(9) . .
C19 Fe2 C20 40.75(10) . .
C15 Fe2 C20 105.11(10) . .
C14 Fe2 C20 119.24(10) . .
C19 Fe2 C17 68.99(10) . .
C15 Fe2 C17 153.39(10) . .
C14 Fe2 C17 165.04(10) . .
C20 Fe2 C17 68.32(10) . .
C19 Fe2 C16 68.90(10) . .
C15 Fe2 C16 117.76(10) . .
C14 Fe2 C16 153.30(10) . .
C20 Fe2 C16 40.75(10) . .
C17 Fe2 C16 40.48(10) . .
C19 Fe2 C13 121.83(10) . .
C15 Fe2 C13 68.43(10) . .
C14 Fe2 C13 40.49(9) . .
C20 Fe2 C13 155.38(10) . .
C17 Fe2 C13 127.96(10) . .
C16 Fe2 C13 163.54(10) . .
C19 Fe2 C12 157.57(10) . .
C15 Fe2 C12 68.22(10) . .
C14 Fe2 C12 68.03(10) . .
C20 Fe2 C12 161.07(10) . .
C17 Fe2 C12 109.24(10) . .
C16 Fe2 C12 125.21(10) . .
C13 Fe2 C12 40.53(10) . .
C19 Fe2 C18 41.09(9) . .
C15 Fe2 C18 162.61(9) . .
C14 Fe2 C18 126.95(10) . .
C20 Fe2 C18 68.60(10) . .
C17 Fe2 C18 41.07(9) . .
C16 Fe2 C18 68.77(10) . .
C13 Fe2 C18 110.14(9) . .
C12 Fe2 C18 122.78(10) . .
C19 Fe2 C11 160.34(10) . .
C15 Fe2 C11 40.74(9) . .
C14 Fe2 C11 68.45(10) . .
C20 Fe2 C11 122.98(10) . .
C17 Fe2 C11 119.78(10) . .
C16 Fe2 C11 105.53(10) . .
C13 Fe2 C11 68.50(9) . .
C12 Fe2 C11 40.59(9) . .
C18 Fe2 C11 156.26(10) . .
Cl1 Pd1 Cl1 180.000(1) 2_776 .
Cl1 Pd1 P1 86.59(2) 2_776 2_776
Cl1 Pd1 P1 93.41(2) . 2_776
Cl1 Pd1 P1 93.41(2) 2_776 .
Cl1 Pd1 P1 86.59(2) . .
P1 Pd1 P1 180.0 2_776 .
C18 P1 C21 102.72(11) . .
C18 P1 C27 106.58(11) . .
C21 P1 C27 102.97(11) . .
C18 P1 Pd1 115.70(8) . .
C21 P1 Pd1 117.36(8) . .
C27 P1 Pd1 110.23(8) . .
Cl3 C33 Cl2 113.3(4) . .
Cl3 C33 H33A 108.9 . .
Cl2 C33 H33A 108.9 . .
Cl3 C33 H33B 108.9 . .
Cl2 C33 H33B 108.9 . .
H33A C33 H33B 107.7 . .
Cl4 C34 Cl5 117.1(8) . .
Cl4 C34 H34A 108.0 . .
Cl5 C34 H34A 108.0 . .
Cl4 C34 H34B 108.0 . .
Cl5 C34 H34B 108.0 . .
H34A C34 H34B 107.3 . .

loop_
_geom_bond_atom_site_label_1
_geom_bond_atom_site_label_2
_geom_bond_distance
_geom_bond_site_symmetry_2
C1 C5 1.413(4) .
C1 C2 1.426(4) .
C1 Fe1 2.056(3) .
C1 H1 0.9300 .
C2 C3 1.418(4) .
C2 Fe1 2.058(2) .
C2 H2 0.9300 .
C3 C4 1.402(4) .
C3 Fe1 2.042(2) .
C3 H3 0.9300 .
C4 C5 1.419(4) .
C4 Fe1 2.036(3) .
C4 H4 0.9300 .
C5 Fe1 2.039(3) .
C5 H5 0.9300 .
C6 C7 1.424(3) .
C6 C10 1.431(3) .
C6 Fe1 2.051(2) .
C6 H6 0.9300 .
C7 C8 1.416(4) .
C7 Fe1 2.047(2) .
C7 H7 0.9300 .
C8 C9 1.419(4) .
C8 Fe1 2.042(3) .
C8 H8 0.9300 .
C9 C10 1.428(3) .
C9 Fe1 2.030(2) .
C9 H9 0.9300 .
C10 C11 1.463(3) .
C10 Fe1 2.051(2) .
C11 C12 1.427(3) .
C11 C15 1.430(3) .
C11 Fe2 2.063(2) .
C12 C13 1.421(3) .
C12 Fe2 2.052(2) .
C12 H12 0.9300 .
C13 C14 1.417(3) .
C13 Fe2 2.051(2) .
C13 H13 0.9300 .
C14 C15 1.423(3) .
C14 Fe2 2.045(2) .
C14 H14 0.9300 .
C15 Fe2 2.045(2) .
C15 H15 0.9300 .
C16 C17 1.418(3) .
C16 C20 1.426(4) .
C16 Fe2 2.049(2) .
C16 H16 0.9300 .
C17 C18 1.440(3) .
C17 Fe2 2.048(2) .
C17 H17 0.9300 .
C18 C19 1.438(3) .
C18 P1 1.800(2) .
C18 Fe2 2.056(2) .
C19 C20 1.423(3) .
C19 Fe2 2.042(2) .
C19 H19 0.9300 .
C20 Fe2 2.046(2) .
C20 H20 0.9300 .
C21 C26 1.391(4) .
C21 C22 1.397(3) .
C21 P1 1.819(2) .
C22 C23 1.377(3) .
C22 H22 0.9300 .
C23 C24 1.389(4) .
C23 H23 0.9300 .
C24 C25 1.367(4) .
C24 H24 0.9300 .
C25 C26 1.391(4) .
C25 H25 0.9300 .
C26 H26 0.9300 .
C27 C28 1.387(3) .
C27 C32 1.390(3) .
C27 P1 1.820(2) .
C28 C29 1.392(4) .
C28 H28 0.9300 .
C29 C30 1.368(4) .
C29 H29 0.9300 .
C30 C31 1.387(4) .
C30 H30 0.9300 .
C31 C32 1.383(4) .
C31 H31 0.9300 .
C32 H32 0.9300 .
Cl1 Pd1 2.3035(6) .
Pd1 Cl1 2.3035(6) 2_776
Pd1 P1 2.3366(7) 2_776
Pd1 P1 2.3366(7) .
C33 Cl3 1.663(9) .
C33 Cl2 1.784(9) .
C33 H33A 0.9700 .
C33 H33B 0.9700 .
C34 Cl4 1.572(12) .
C34 Cl5 1.773(10) .
C34 H34A 0.9700 .
C34 H34B 0.9700 .

loop_
_geom_torsion_atom_site_label_1
_geom_torsion_atom_site_label_2
_geom_torsion_atom_site_label_3
_geom_torsion_atom_site_label_4
_geom_torsion
_geom_torsion_site_symmetry_1
C5 C1 C2 C3 0.3(3) .
Fe1 C1 C2 C3 -58.89(18) .
C5 C1 C2 Fe1 59.20(16) .
C1 C2 C3 C4 -0.2(3) .
Fe1 C2 C3 C4 -59.40(18) .
C1 C2 C3 Fe1 59.18(17) .
C2 C3 C4 C5 0.0(3) .
Fe1 C3 C4 C5 -59.81(18) .
C2 C3 C4 Fe1 59.86(18) .
C2 C1 C5 C4 -0.3(3) .
Fe1 C1 C5 C4 59.31(18) .
C2 C1 C5 Fe1 -59.59(17) .
C3 C4 C5 C1 0.1(3) .
Fe1 C4 C5 C1 -59.89(17) .
C3 C4 C5 Fe1 60.04(18) .
C10 C6 C7 C8 -0.1(3) .
Fe1 C6 C7 C8 59.02(17) .
C10 C6 C7 Fe1 -59.10(16) .
C6 C7 C8 C9 -0.2(3) .
Fe1 C7 C8 C9 59.02(17) .
C6 C7 C8 Fe1 -59.19(17) .
C7 C8 C9 C10 0.4(3) .
Fe1 C8 C9 C10 59.89(17) .
C7 C8 C9 Fe1 -59.52(17) .
C8 C9 C10 C6 -0.4(3) .
Fe1 C9 C10 C6 59.31(15) .
C8 C9 C10 C11 -175.0(2) .
Fe1 C9 C10 C11 -115.3(2) .
C8 C9 C10 Fe1 -59.72(17) .
C7 C6 C10 C9 0.3(3) .
Fe1 C6 C10 C9 -58.76(16) .
C7 C6 C10 C11 174.8(2) .
Fe1 C6 C10 C11 115.8(2) .
C7 C6 C10 Fe1 59.06(16) .
C9 C10 C11 C12 2.5(4) .
C6 C10 C11 C12 -171.0(2) .
Fe1 C10 C11 C12 -83.3(3) .
C9 C10 C11 C15 -179.6(2) .
C6 C10 C11 C15 6.9(4) .
Fe1 C10 C11 C15 94.6(3) .
C9 C10 C11 Fe2 -87.2(3) .
C6 C10 C11 Fe2 99.2(3) .
Fe1 C10 C11 Fe2 -173.04(12) .
C15 C11 C12 C13 -0.3(3) .
C10 C11 C12 C13 177.9(2) .
Fe2 C11 C12 C13 -59.17(16) .
C15 C11 C12 Fe2 58.84(15) .
C10 C11 C12 Fe2 -122.9(2) .
C11 C12 C13 C14 0.0(3) .
Fe2 C12 C13 C14 -59.42(16) .
C11 C12 C13 Fe2 59.43(15) .
C12 C13 C14 C15 0.3(3) .
Fe2 C13 C14 C15 -59.25(16) .
C12 C13 C14 Fe2 59.58(16) .
C13 C14 C15 C11 -0.5(3) .
Fe2 C14 C15 C11 -60.00(16) .
C13 C14 C15 Fe2 59.47(16) .
C12 C11 C15 C14 0.5(3) .
C10 C11 C15 C14 -177.6(2) .
Fe2 C11 C15 C14 59.59(16) .
C12 C11 C15 Fe2 -59.06(15) .
C10 C11 C15 Fe2 122.8(2) .
C20 C16 C17 C18 0.0(3) .
Fe2 C16 C17 C18 59.25(16) .
C20 C16 C17 Fe2 -59.24(16) .
C16 C17 C18 C19 -0.6(3) .
Fe2 C17 C18 C19 58.62(15) .
C16 C17 C18 P1 178.96(16) .
Fe2 C17 C18 P1 -121.78(18) .
C16 C17 C18 Fe2 -59.26(16) .
C17 C18 C19 C20 1.0(3) .
P1 C18 C19 C20 -178.56(17) .
Fe2 C18 C19 C20 59.81(16) .
C17 C18 C19 Fe2 -58.77(15) .
P1 C18 C19 Fe2 121.63(18) .
C18 C19 C20 C16 -1.1(3) .
Fe2 C19 C20 C16 58.88(16) .
C18 C19 C20 Fe2 -59.94(16) .
C17 C16 C20 C19 0.7(3) .
Fe2 C16 C20 C19 -58.71(16) .
C17 C16 C20 Fe2 59.37(16) .
C26 C21 C22 C23 1.5(4) .
P1 C21 C22 C23 -176.69(19) .
C21 C22 C23 C24 -2.5(4) .
C22 C23 C24 C25 1.9(4) .
C23 C24 C25 C26 -0.3(4) .
C22 C21 C26 C25 0.2(4) .
P1 C21 C26 C25 178.3(2) .
C24 C25 C26 C21 -0.8(4) .
C32 C27 C28 C29 0.1(4) .
P1 C27 C28 C29 177.88(19) .
C27 C28 C29 C30 -0.7(4) .
C28 C29 C30 C31 0.3(4) .
C29 C30 C31 C32 0.8(4) .
C30 C31 C32 C27 -1.4(4) .
C28 C27 C32 C31 0.9(4) .
P1 C27 C32 C31 -177.0(2) .
C8 C9 Fe1 C4 -121.25(16) .
C10 C9 Fe1 C4 119.16(16) .
C8 C9 Fe1 C5 -161.92(15) .
C10 C9 Fe1 C5 78.49(17) .
C10 C9 Fe1 C8 -119.6(2) .
C8 C9 Fe1 C3 -81.47(18) .
C10 C9 Fe1 C3 158.94(15) .
C8 C9 Fe1 C7 37.64(15) .
C10 C9 Fe1 C7 -81.95(15) .
C8 C9 Fe1 C6 81.51(16) .
C10 C9 Fe1 C6 -38.08(14) .
C8 C9 Fe1 C10 119.6(2) .
C8 C9 Fe1 C1 172.1(2) .
C10 C9 Fe1 C1 52.5(3) .
C8 C9 Fe1 C2 -56.7(3) .
C10 C9 Fe1 C2 -176.2(3) .
C3 C4 Fe1 C9 121.47(18) .
C5 C4 Fe1 C9 -119.84(16) .
C3 C4 Fe1 C5 -118.7(2) .
C3 C4 Fe1 C8 81.0(2) .
C5 C4 Fe1 C8 -160.29(15) .
C5 C4 Fe1 C3 118.7(2) .
C3 C4 Fe1 C7 56.0(4) .
C5 C4 Fe1 C7 174.7(3) .
C3 C4 Fe1 C6 -171.4(3) .
C5 C4 Fe1 C6 -52.7(4) .
C3 C4 Fe1 C10 162.51(17) .
C5 C4 Fe1 C10 -78.81(18) .
C3 C4 Fe1 C1 -81.33(19) .
C5 C4 Fe1 C1 37.35(16) .
C3 C4 Fe1 C2 -37.49(18) .
C5 C4 Fe1 C2 81.20(17) .
C1 C5 Fe1 C9 -164.60(14) .
C4 C5 Fe1 C9 75.93(18) .
C1 C5 Fe1 C4 119.5(2) .
C1 C5 Fe1 C8 165.3(2) .
C4 C5 Fe1 C8 45.9(3) .
C1 C5 Fe1 C3 81.78(17) .
C4 C5 Fe1 C3 -37.69(17) .
C1 C5 Fe1 C7 -54.6(4) .
C4 C5 Fe1 C7 -174.1(3) .
C1 C5 Fe1 C6 -82.25(17) .
C4 C5 Fe1 C6 158.28(16) .
C1 C5 Fe1 C10 -122.90(15) .
C4 C5 Fe1 C10 117.63(17) .
C4 C5 Fe1 C1 -119.5(2) .
C1 C5 Fe1 C2 37.96(15) .
C4 C5 Fe1 C2 -81.50(17) .
C7 C8 Fe1 C9 119.1(2) .
C7 C8 Fe1 C4 -166.13(15) .
C9 C8 Fe1 C4 74.75(18) .
C7 C8 Fe1 C5 160.9(2) .
C9 C8 Fe1 C5 41.8(3) .
C7 C8 Fe1 C3 -124.13(16) .
C9 C8 Fe1 C3 116.75(16) .
C9 C8 Fe1 C7 -119.1(2) .
C7 C8 Fe1 C6 37.47(14) .
C9 C8 Fe1 C6 -81.65(15) .
C7 C8 Fe1 C10 81.45(15) .
C9 C8 Fe1 C10 -37.67(14) .
C7 C8 Fe1 C1 -50.9(4) .
C9 C8 Fe1 C1 -170.0(3) .
C7 C8 Fe1 C2 -82.92(17) .
C9 C8 Fe1 C2 157.96(15) .
C4 C3 Fe1 C9 -74.2(2) .
C2 C3 Fe1 C9 166.21(16) .
C2 C3 Fe1 C4 -119.6(3) .
C4 C3 Fe1 C5 38.17(18) .
C2 C3 Fe1 C5 -81.38(18) .
C4 C3 Fe1 C8 -116.89(18) .
C2 C3 Fe1 C8 123.55(17) .
C4 C3 Fe1 C7 -158.07(17) .
C2 C3 Fe1 C7 82.4(2) .
C4 C3 Fe1 C6 168.9(3) .
C2 C3 Fe1 C6 49.4(4) .
C4 C3 Fe1 C10 -39.4(4) .
C2 C3 Fe1 C10 -159.0(2) .
C4 C3 Fe1 C1 81.85(19) .
C2 C3 Fe1 C1 -37.71(16) .
C4 C3 Fe1 C2 119.6(3) .
C8 C7 Fe1 C9 -37.88(14) .
C6 C7 Fe1 C9 81.83(16) .
C8 C7 Fe1 C4 34.1(4) .
C6 C7 Fe1 C4 153.8(3) .
C8 C7 Fe1 C5 -156.4(3) .
C6 C7 Fe1 C5 -36.7(4) .
C6 C7 Fe1 C8 119.7(2) .
C8 C7 Fe1 C3 75.06(19) .
C6 C7 Fe1 C3 -165.23(16) .
C8 C7 Fe1 C6 -119.7(2) .
C8 C7 Fe1 C10 -82.06(15) .
C6 C7 Fe1 C10 37.66(14) .
C8 C7 Fe1 C1 162.51(14) .
C6 C7 Fe1 C1 -77.78(18) .
C8 C7 Fe1 C2 118.83(15) .
C6 C7 Fe1 C2 -121.46(15) .
C7 C6 Fe1 C9 -81.33(16) .
C10 C6 Fe1 C9 38.19(14) .
C7 C6 Fe1 C4 -155.5(3) .
C10 C6 Fe1 C4 -35.9(3) .
C7 C6 Fe1 C5 166.36(15) .
C10 C6 Fe1 C5 -74.12(18) .
C7 C6 Fe1 C8 -37.34(15) .
C10 C6 Fe1 C8 82.17(15) .
C7 C6 Fe1 C3 43.0(4) .
C10 C6 Fe1 C3 162.5(3) .
C10 C6 Fe1 C7 119.5(2) .
C7 C6 Fe1 C10 -119.5(2) .
C7 C6 Fe1 C1 123.33(16) .
C10 C6 Fe1 C1 -117.16(15) .
C7 C6 Fe1 C2 80.86(19) .
C10 C6 Fe1 C2 -159.63(15) .
C6 C10 Fe1 C9 -118.6(2) .
C11 C10 Fe1 C9 119.8(3) .
C9 C10 Fe1 C4 -76.62(18) .
C6 C10 Fe1 C4 164.75(16) .
C11 C10 Fe1 C4 43.1(3) .
C9 C10 Fe1 C5 -118.16(16) .
C6 C10 Fe1 C5 123.21(16) .
C11 C10 Fe1 C5 1.6(2) .
C9 C10 Fe1 C8 37.51(15) .
C6 C10 Fe1 C8 -81.12(16) .
C11 C10 Fe1 C8 157.3(2) .
C9 C10 Fe1 C3 -48.6(3) .
C6 C10 Fe1 C3 -167.2(3) .
C11 C10 Fe1 C3 71.2(4) .
C9 C10 Fe1 C7 81.13(16) .
C6 C10 Fe1 C7 -37.50(15) .
C11 C10 Fe1 C7 -159.1(2) .
C9 C10 Fe1 C6 118.6(2) .
C11 C10 Fe1 C6 -121.6(3) .
C9 C10 Fe1 C1 -158.33(15) .
C6 C10 Fe1 C1 83.03(17) .
C11 C10 Fe1 C1 -38.6(2) .
C9 C10 Fe1 C2 175.8(3) .
C6 C10 Fe1 C2 57.2(4) .
C11 C10 Fe1 C2 -64.4(4) .
C5 C1 Fe1 C9 36.0(3) .
C2 C1 Fe1 C9 154.8(2) .
C5 C1 Fe1 C4 -37.70(16) .
C2 C1 Fe1 C4 81.07(17) .
C2 C1 Fe1 C5 118.8(2) .
C5 C1 Fe1 C8 -160.8(3) .
C2 C1 Fe1 C8 -42.0(4) .
C5 C1 Fe1 C3 -81.16(17) .
C2 C1 Fe1 C3 37.61(16) .
C5 C1 Fe1 C7 160.38(15) .
C2 C1 Fe1 C7 -80.85(18) .
C5 C1 Fe1 C6 117.75(16) .
C2 C1 Fe1 C6 -123.48(15) .
C5 C1 Fe1 C10 74.10(18) .
C2 C1 Fe1 C10 -167.13(15) .
C5 C1 Fe1 C2 -118.8(2) .
C3 C2 Fe1 C9 -33.8(4) .
C1 C2 Fe1 C9 -153.0(3) .
C3 C2 Fe1 C4 37.29(18) .
C1 C2 Fe1 C4 -81.90(17) .
C3 C2 Fe1 C5 81.41(18) .
C1 C2 Fe1 C5 -37.78(16) .
C3 C2 Fe1 C8 -75.5(2) .
C1 C2 Fe1 C8 165.28(15) .
C1 C2 Fe1 C3 -119.2(2) .
C3 C2 Fe1 C7 -119.44(17) .
C1 C2 Fe1 C7 121.37(16) .
C3 C2 Fe1 C6 -163.23(16) .
C1 C2 Fe1 C6 77.57(19) .
C3 C2 Fe1 C10 153.6(3) .
C1 C2 Fe1 C10 34.4(4) .
C3 C2 Fe1 C1 119.2(2) .
C20 C19 Fe2 C15 72.80(18) .
C18 C19 Fe2 C15 -168.48(14) .
C20 C19 Fe2 C14 114.68(16) .
C18 C19 Fe2 C14 -126.60(15) .
C18 C19 Fe2 C20 118.7(2) .
C20 C19 Fe2 C17 -80.76(17) .
C18 C19 Fe2 C17 37.96(14) .
C20 C19 Fe2 C16 -37.24(15) .
C18 C19 Fe2 C16 81.48(16) .
C20 C19 Fe2 C13 156.74(15) .
C18 C19 Fe2 C13 -84.53(17) .
C20 C19 Fe2 C12 -170.5(2) .
C18 C19 Fe2 C12 -51.7(3) .
C20 C19 Fe2 C18 -118.7(2) .
C20 C19 Fe2 C11 39.7(4) .
C18 C19 Fe2 C11 158.4(3) .
C14 C15 Fe2 C19 77.29(17) .
C11 C15 Fe2 C19 -163.63(14) .
C11 C15 Fe2 C14 119.1(2) .
C14 C15 Fe2 C20 117.52(15) .
C11 C15 Fe2 C20 -123.40(15) .
C14 C15 Fe2 C17 -170.87(19) .
C11 C15 Fe2 C17 -51.8(3) .
C14 C15 Fe2 C16 159.39(14) .
C11 C15 Fe2 C16 -81.52(16) .
C14 C15 Fe2 C13 -37.41(14) .
C11 C15 Fe2 C13 81.67(15) .
C14 C15 Fe2 C12 -81.18(15) .
C11 C15 Fe2 C12 37.90(14) .
C14 C15 Fe2 C18 51.2(4) .
C11 C15 Fe2 C18 170.3(3) .
C14 C15 Fe2 C11 -119.1(2) .
C13 C14 Fe2 C19 118.75(14) .
C15 C14 Fe2 C19 -121.72(14) .
C13 C14 Fe2 C15 -119.53(19) .
C13 C14 Fe2 C20 161.58(13) .
C15 C14 Fe2 C20 -78.90(16) .
C13 C14 Fe2 C17 44.5(4) .
C15 C14 Fe2 C17 164.0(3) .
C13 C14 Fe2 C16 -163.41(19) .
C15 C14 Fe2 C16 -43.9(3) .
C15 C14 Fe2 C13 119.53(19) .
C13 C14 Fe2 C12 -37.85(14) .
C15 C14 Fe2 C12 81.68(14) .
C13 C14 Fe2 C18 77.43(16) .
C15 C14 Fe2 C18 -163.04(13) .
C13 C14 Fe2 C11 -81.71(14) .
C15 C14 Fe2 C11 37.82(14) .
C16 C20 Fe2 C19 -120.1(2) .
C19 C20 Fe2 C15 -124.66(15) .
C16 C20 Fe2 C15 115.20(14) .
C19 C20 Fe2 C14 -83.13(17) .
C16 C20 Fe2 C14 156.74(14) .
C19 C20 Fe2 C17 82.55(16) .
C16 C20 Fe2 C17 -37.58(14) .
C19 C20 Fe2 C16 120.1(2) .
C19 C20 Fe2 C13 -53.6(3) .
C16 C20 Fe2 C13 -173.8(2) .
C19 C20 Fe2 C12 168.8(3) .
C16 C20 Fe2 C12 48.6(4) .
C19 C20 Fe2 C18 38.24(15) .
C16 C20 Fe2 C18 -81.89(15) .
C19 C20 Fe2 C11 -165.17(15) .
C16 C20 Fe2 C11 74.70(17) .
C16 C17 Fe2 C19 81.72(15) .
C18 C17 Fe2 C19 -37.98(13) .
C16 C17 Fe2 C15 -42.5(3) .
C18 C17 Fe2 C15 -162.23(19) .
C16 C17 Fe2 C14 161.1(3) .
C18 C17 Fe2 C14 41.4(4) .
C16 C17 Fe2 C20 37.82(14) .
C18 C17 Fe2 C20 -81.87(14) .
C18 C17 Fe2 C16 -119.69(19) .
C16 C17 Fe2 C13 -163.64(14) .
C18 C17 Fe2 C13 76.66(16) .
C16 C17 Fe2 C12 -122.12(14) .
C18 C17 Fe2 C12 118.18(14) .
C16 C17 Fe2 C18 119.69(19) .
C16 C17 Fe2 C11 -78.75(16) .
C18 C17 Fe2 C11 161.56(13) .
C17 C16 Fe2 C19 -81.96(15) .
C20 C16 Fe2 C19 37.24(14) .
C17 C16 Fe2 C15 159.99(13) .
C20 C16 Fe2 C15 -80.81(16) .
C17 C16 Fe2 C14 -169.28(19) .
C20 C16 Fe2 C14 -50.1(3) .
C17 C16 Fe2 C20 -119.2(2) .
C20 C16 Fe2 C17 119.2(2) .
C17 C16 Fe2 C13 51.6(4) .
C20 C16 Fe2 C13 170.8(3) .
C17 C16 Fe2 C12 78.14(16) .
C20 C16 Fe2 C12 -162.66(14) .
C17 C16 Fe2 C18 -37.76(13) .
C20 C16 Fe2 C18 81.44(15) .
C17 C16 Fe2 C11 117.92(14) .
C20 C16 Fe2 C11 -122.88(14) .
C14 C13 Fe2 C19 -79.65(16) .
C12 C13 Fe2 C19 161.46(14) .
C14 C13 Fe2 C15 37.62(13) .
C12 C13 Fe2 C15 -81.28(15) .
C12 C13 Fe2 C14 -118.9(2) .
C14 C13 Fe2 C20 -41.4(3) .
C12 C13 Fe2 C20 -160.3(2) .
C14 C13 Fe2 C17 -166.74(13) .
C12 C13 Fe2 C17 74.37(17) .
C14 C13 Fe2 C16 153.1(3) .
C12 C13 Fe2 C16 34.2(4) .
C14 C13 Fe2 C12 118.9(2) .
C14 C13 Fe2 C18 -123.82(14) .
C12 C13 Fe2 C18 117.28(15) .
C14 C13 Fe2 C11 81.57(15) .
C12 C13 Fe2 C11 -37.33(14) .
C13 C12 Fe2 C19 -45.1(3) .
C11 C12 Fe2 C19 -165.0(2) .
C13 C12 Fe2 C15 81.84(16) .
C11 C12 Fe2 C15 -38.04(14) .
C13 C12 Fe2 C14 37.80(14) .
C11 C12 Fe2 C14 -82.08(15) .
C13 C12 Fe2 C20 154.4(3) .
C11 C12 Fe2 C20 34.5(4) .
C13 C12 Fe2 C17 -126.47(15) .
C11 C12 Fe2 C17 113.65(15) .
C13 C12 Fe2 C16 -168.77(14) .
C11 C12 Fe2 C16 71.35(18) .
C11 C12 Fe2 C13 -119.9(2) .
C13 C12 Fe2 C18 -82.94(17) .
C11 C12 Fe2 C18 157.18(14) .
C13 C12 Fe2 C11 119.9(2) .
C17 C18 Fe2 C19 119.1(2) .
P1 C18 Fe2 C19 -121.1(2) .
C19 C18 Fe2 C15 33.7(4) .
C17 C18 Fe2 C15 152.8(3) .
P1 C18 Fe2 C15 -87.3(3) .
C19 C18 Fe2 C14 73.27(17) .
C17 C18 Fe2 C14 -167.66(14) .
P1 C18 Fe2 C14 -47.8(2) .
C19 C18 Fe2 C20 -37.94(15) .
C17 C18 Fe2 C20 81.13(15) .
P1 C18 Fe2 C20 -159.01(19) .
C19 C18 Fe2 C17 -119.1(2) .
P1 C18 Fe2 C17 119.9(2) .
C19 C18 Fe2 C16 -81.83(16) .
C17 C18 Fe2 C16 37.23(14) .
P1 C18 Fe2 C16 157.10(19) .
C19 C18 Fe2 C13 115.73(15) .
C17 C18 Fe2 C13 -125.21(14) .
P1 C18 Fe2 C13 -5.34(19) .
C19 C18 Fe2 C12 159.12(14) .
C17 C18 Fe2 C12 -81.81(16) .
P1 C18 Fe2 C12 38.0(2) .
C19 C18 Fe2 C11 -162.1(2) .
C17 C18 Fe2 C11 -43.0(3) .
P1 C18 Fe2 C11 76.9(3) .
C12 C11 Fe2 C19 162.9(3) .
C15 C11 Fe2 C19 44.1(4) .
C10 C11 Fe2 C19 -78.9(4) .
C12 C11 Fe2 C15 118.8(2) .
C10 C11 Fe2 C15 -123.0(3) .
C12 C11 Fe2 C14 80.95(15) .
C15 C11 Fe2 C14 -37.81(14) .
C10 C11 Fe2 C14 -160.8(3) .
C12 C11 Fe2 C20 -167.34(15) .
C15 C11 Fe2 C20 73.90(17) .
C10 C11 Fe2 C20 -49.1(3) .
C12 C11 Fe2 C17 -85.16(16) .
C15 C11 Fe2 C17 156.08(14) .
C10 C11 Fe2 C17 33.1(3) .
C12 C11 Fe2 C16 -126.53(15) .
C15 C11 Fe2 C16 114.71(15) .
C10 C11 Fe2 C16 -8.3(2) .
C12 C11 Fe2 C13 37.27(15) .
C15 C11 Fe2 C13 -81.48(15) .
C10 C11 Fe2 C13 155.5(2) .
C15 C11 Fe2 C12 -118.8(2) .
C10 C11 Fe2 C12 118.2(3) .
C12 C11 Fe2 C18 -54.1(3) .
C15 C11 Fe2 C18 -172.8(2) .
C10 C11 Fe2 C18 64.2(3) .
C19 C18 P1 C21 -172.4(2) .
C17 C18 P1 C21 8.0(2) .
Fe2 C18 P1 C21 -81.97(17) .
C19 C18 P1 C27 79.7(2) .
C17 C18 P1 C27 -99.9(2) .
Fe2 C18 P1 C27 170.13(14) .
C19 C18 P1 Pd1 -43.3(2) .
C17 C18 P1 Pd1 137.19(18) .
Fe2 C18 P1 Pd1 47.20(17) .
C26 C21 P1 C18 -114.3(2) .
C22 C21 P1 C18 63.8(2) .
C26 C21 P1 C27 -3.6(2) .
C22 C21 P1 C27 174.43(19) .
C26 C21 P1 Pd1 117.6(2) .
C22 C21 P1 Pd1 -64.3(2) .
C28 C27 P1 C18 4.5(2) .
C32 C27 P1 C18 -177.69(19) .
C28 C27 P1 C21 -103.2(2) .
C32 C27 P1 C21 74.6(2) .
C28 C27 P1 Pd1 130.80(19) .
C32 C27 P1 Pd1 -51.4(2) .
Cl1 Pd1 P1 C18 -115.04(8) 2_776
Cl1 Pd1 P1 C18 64.96(8) .
P1 Pd1 P1 C18 91(100) 2_776
Cl1 Pd1 P1 C21 6.58(9) 2_776
Cl1 Pd1 P1 C21 -173.42(9) .
P1 Pd1 P1 C21 -147(100) 2_776
Cl1 Pd1 P1 C27 123.97(9) 2_776
Cl1 Pd1 P1 C27 -56.03(9) .
P1 Pd1 P1 C27 -30(100) 2_776
